data_8102538
loop_
_publ_author_name
'Guang-Ye Wang'
'Jing-Mei Lu'
'Shu-Yao Li'
'Jian Wei'
'Yu-Hong Gai'

_publ_section_title
;
 Crystal structure of
 (2E,6E)-2,6-bis(2,4-dimethylbenzylidene)cyclohexanone, C24H26O
;
_journal_issue 4
_journal_name_full 'Zeitschrift f\"ur Kristallographie - New Crystal Structures'
_journal_page_first 611
_journal_volume 224
_journal_year 2009
_chemical_formula_sum 'C24 H26 O'
_chemical_formula_weight 330.45
_space_group_IT_number 14
_symmetry_cell_setting monoclinic
_symmetry_space_group_name_Hall '-P 2ybc'
_symmetry_space_group_name_H-M 'P 1 21/c 1'
_atom_sites_solution_hydrogens geom
_atom_sites_solution_primary direct
_atom_sites_solution_secondary difmap
_audit_creation_method SHELXL-97
_cell_angle_alpha 90.00
_cell_angle_beta 101.800(2)
_cell_angle_gamma 90.00
_cell_formula_units_Z 4
_cell_length_a 7.1262(7)
_cell_length_b 19.3291(19)
_cell_length_c 14.3727(15)
_cell_measurement_reflns_used 1644
_cell_measurement_temperature 293(2)
_cell_measurement_theta_max 44.500
_cell_measurement_theta_min 5.114
_cell_volume 1937.9(3)
_computing_cell_refinement 'Bruker SMART'
_computing_data_collection 'Bruker SMART'
_computing_data_reduction 'Bruker SHELXTL'
_computing_molecular_graphics 'Bruker SHELXTL'
_computing_publication_material 'Bruker SHELXTL'
_computing_structure_refinement 'SHELXL-97 (Sheldrick, 1997)'
_computing_structure_solution 'SHELXS-97 (Sheldrick, 1990)'
_diffrn_ambient_temperature 293(2)
_diffrn_measured_fraction_theta_full 0.999
_diffrn_measured_fraction_theta_max 0.999
_diffrn_measurement_device_type 'CCD area detector'
_diffrn_measurement_method 'phi and omega scans'
_diffrn_radiation_monochromator graphite
_diffrn_radiation_source 'fine-focus sealed tube'
_diffrn_radiation_type MoK\a
_diffrn_radiation_wavelength 0.71073
_diffrn_reflns_av_R_equivalents 0.0579
_diffrn_reflns_av_sigmaI/netI 0.0558
_diffrn_reflns_limit_h_max 5
_diffrn_reflns_limit_h_min -8
_diffrn_reflns_limit_k_max 23
_diffrn_reflns_limit_k_min -22
_diffrn_reflns_limit_l_max 17
_diffrn_reflns_limit_l_min -16
_diffrn_reflns_number 10563
_diffrn_reflns_theta_full 26.00
_diffrn_reflns_theta_max 26.00
_diffrn_reflns_theta_min 1.79
_exptl_absorpt_coefficient_mu 0.067
_exptl_absorpt_correction_T_max 1.00000
_exptl_absorpt_correction_T_min 0.77515
_exptl_absorpt_correction_type empirical
_exptl_absorpt_process_details sadabs
_exptl_crystal_colour green
_exptl_crystal_density_diffrn 1.133
_exptl_crystal_density_method 'not measured'
_exptl_crystal_description prismatic
_exptl_crystal_F_000 712
_exptl_crystal_size_max 0.392
_exptl_crystal_size_mid 0.258
_exptl_crystal_size_min 0.145
_refine_diff_density_max 0.279
_refine_diff_density_min -0.157
_refine_diff_density_rms 0.043
_refine_ls_extinction_coef 0.0040(10)
_refine_ls_extinction_expression Fc^*^=kFc[1+0.001xFc^2^\l^3^/sin(2\q)]^-1/4^
_refine_ls_extinction_method SHELXL
_refine_ls_goodness_of_fit_ref 0.921
_refine_ls_hydrogen_treatment constr
_refine_ls_matrix_type full
_refine_ls_number_parameters 231
_refine_ls_number_reflns 3802
_refine_ls_number_restraints 0
_refine_ls_restrained_S_all 0.921
_refine_ls_R_factor_all 0.1030
_refine_ls_R_factor_gt 0.0629
_refine_ls_shift/su_max 0.030
_refine_ls_shift/su_mean 0.001
_refine_ls_structure_factor_coef Fsqd
_refine_ls_weighting_details 'calc w=1/[\s^2^(Fo^2^)+(0.0868P)^2^+0.0000P] where P=(Fo^2^+2Fc^2^)/3'
_refine_ls_weighting_scheme calc
_refine_ls_wR_factor_gt 0.1528
_refine_ls_wR_factor_ref 0.1747
_reflns_number_gt 2132
_reflns_number_total 3802
_reflns_threshold_expression >2sigma(I)
_cod_data_source_file 1267-2750.cff
_cod_data_source_block (2E,6E)-2,6-bis(2,4-dimethylbenzylidene)cyclohexanone
_cod_depositor_comments
;
The following automatic conversions were performed:
'_symmetry_cell_setting' value 'Monoclinic' changed to 'monoclinic'
according to '/home/saulius/struct/CIF-dictionaries/cif_core.dic'
dictionary named 'cif_core.dic' version 2.4.1 from 2010-06-29.

Automatic conversion script
Id: cif_fix_enum 1555 2011-01-17 13:19:09Z saulius 
;
_cod_original_sg_symbol_H-M P2(1)/c
_cod_database_code 8102538

loop_
_symmetry_equiv_pos_as_xyz
'x, y, z'
'-x, y+1/2, -z+1/2'
'-x, -y, -z'
'x, -y-1/2, z-1/2'

loop_
_atom_site_label
_atom_site_type_symbol
_atom_site_fract_x
_atom_site_fract_y
_atom_site_fract_z
_atom_site_U_iso_or_equiv
_atom_site_adp_type
_atom_site_occupancy
_atom_site_symmetry_multiplicity
_atom_site_calc_flag
_atom_site_refinement_flags
_atom_site_disorder_assembly
_atom_site_disorder_group
O1 O 0.0668(4) 0.89271(9) 0.7551(2) 0.1030(12) Uani 1 1 d . . .
C1 C 0.1693(4) 0.89563(12) 0.6966(2) 0.0760(8) Uani 1 1 d . . .
C2 C 0.2213(3) 0.96405(11) 0.66084(16) 0.0575(6) Uani 1 1 d . . .
C3 C 0.1560(3) 1.02042(11) 0.69642(16) 0.0604(6) Uani 1 1 d . . .
H3 H 0.0822 1.0128 0.7418 0.072 Uiso 1 1 calc R . .
C4 C 0.2389(3) 0.83089(10) 0.65845(15) 0.0535(6) Uani 1 1 d . . .
C5 C 0.1853(3) 0.77088(10) 0.69015(15) 0.0549(6) Uani 1 1 d . . .
H5 H 0.1166 0.7740 0.7385 0.066 Uiso 1 1 calc R . .
C6 C 0.2198(3) 0.70068(10) 0.65941(14) 0.0468(5) Uani 1 1 d . . .
C7 C 0.2019(3) 0.68437(12) 0.56345(16) 0.0579(6) Uani 1 1 d . . .
H7 H 0.1781 0.7197 0.5186 0.070 Uiso 1 1 calc R . .
C8 C 0.2184(4) 0.61760(13) 0.53346(18) 0.0670(7) Uani 1 1 d . . .
H8 H 0.2048 0.6082 0.4690 0.080 Uiso 1 1 calc R . .
C9 C 0.2551(3) 0.56421(12) 0.5988(2) 0.0661(7) Uani 1 1 d . . .
C10 C 0.2748(3) 0.58002(11) 0.69313(18) 0.0596(6) Uani 1 1 d . . .
H10 H 0.3008 0.5444 0.7373 0.072 Uiso 1 1 calc R . .
C11 C 0.2578(3) 0.64653(11) 0.72566(15) 0.0486(5) Uani 1 1 d . . .
C12 C 0.1850(3) 1.09334(10) 0.67352(15) 0.0487(6) Uani 1 1 d . . .
C13 C 0.1634(3) 1.11576(11) 0.58003(16) 0.0534(6) Uani 1 1 d . . .
H13 H 0.1316 1.0839 0.5309 0.064 Uiso 1 1 calc R . .
C14 C 0.1882(3) 1.18425(12) 0.55857(16) 0.0570(6) Uani 1 1 d . . .
H14 H 0.1729 1.1979 0.4954 0.068 Uiso 1 1 calc R . .
C15 C 0.2354(3) 1.23287(11) 0.62997(17) 0.0566(6) Uani 1 1 d . . .
C16 C 0.2542(3) 1.21041(11) 0.72203(17) 0.0557(6) Uani 1 1 d . . .
H16 H 0.2854 1.2428 0.7706 0.067 Uiso 1 1 calc R . .
C17 C 0.2294(3) 1.14221(11) 0.74684(15) 0.0492(6) Uani 1 1 d . . .
C18 C 0.3509(3) 0.96525(11) 0.59060(17) 0.0589(6) Uani 1 1 d . . .
H18A H 0.4259 1.0075 0.5988 0.071 Uiso 1 1 calc R . .
H18B H 0.2739 0.9650 0.5266 0.071 Uiso 1 1 calc R . .
C19 C 0.4844(3) 0.90352(10) 0.60339(19) 0.0640(7) Uani 1 1 d . . .
H19A H 0.5677 0.9058 0.5579 0.077 Uiso 1 1 calc R . .
H19B H 0.5639 0.9040 0.6668 0.077 Uiso 1 1 calc R . .
C20 C 0.3685(3) 0.83770(11) 0.58873(16) 0.0586(6) Uani 1 1 d . . .
H20A H 0.2918 0.8371 0.5247 0.070 Uiso 1 1 calc R . .
H20B H 0.4548 0.7984 0.5954 0.070 Uiso 1 1 calc R . .
C21 C 0.2819(3) 0.65979(12) 0.83001(15) 0.0622(7) Uani 1 1 d . . .
H21A H 0.3052 0.6168 0.8639 0.093 Uiso 1 1 calc R . .
H21B H 0.1675 0.6807 0.8426 0.093 Uiso 1 1 calc R . .
H21C H 0.3886 0.6904 0.8504 0.093 Uiso 1 1 calc R . .
C22 C 0.2714(5) 0.49011(13) 0.5671(2) 0.1061(11) Uani 1 1 d . . .
H22A H 0.3992 0.4736 0.5908 0.159 Uiso 1 1 calc R . .
H22B H 0.2435 0.4881 0.4989 0.159 Uiso 1 1 calc R . .
H22C H 0.1817 0.4617 0.5913 0.159 Uiso 1 1 calc R . .
C23 C 0.2704(4) 1.30753(12) 0.6096(2) 0.0854(9) Uani 1 1 d . . .
H23A H 0.2088 1.3366 0.6486 0.128 Uiso 1 1 calc R . .
H23B H 0.2191 1.3172 0.5438 0.128 Uiso 1 1 calc R . .
H23C H 0.4058 1.3165 0.6234 0.128 Uiso 1 1 calc R . .
C24 C 0.2548(3) 1.12256(12) 0.84932(16) 0.0668(7) Uani 1 1 d . . .
H24A H 0.2998 1.1619 0.8884 0.100 Uiso 1 1 calc R . .
H24B H 0.3467 1.0857 0.8632 0.100 Uiso 1 1 calc R . .
H24C H 0.1343 1.1075 0.8621 0.100 Uiso 1 1 calc R . .

loop_
_atom_site_aniso_label
_atom_site_aniso_U_11
_atom_site_aniso_U_22
_atom_site_aniso_U_33
_atom_site_aniso_U_23
_atom_site_aniso_U_13
_atom_site_aniso_U_12
O1 0.166(3) 0.0602(12) 0.116(3) 0.0056(13) 0.128(3) 0.0018(14)
C1 0.103(2) 0.0553(15) 0.087(2) 0.0047(13) 0.0608(17) -0.0005(14)
C2 0.0701(16) 0.0493(13) 0.0607(15) 0.0038(11) 0.0315(12) 0.0030(11)
C3 0.0706(16) 0.0551(14) 0.0637(15) 0.0062(12) 0.0334(12) 0.0062(12)
C4 0.0647(15) 0.0476(13) 0.0518(14) 0.0032(11) 0.0206(11) 0.0000(11)
C5 0.0674(15) 0.0526(13) 0.0477(13) 0.0005(11) 0.0187(11) -0.0024(11)
C6 0.0491(13) 0.0470(12) 0.0428(12) -0.0009(10) 0.0062(9) -0.0063(10)
C7 0.0678(15) 0.0562(14) 0.0472(14) 0.0002(11) 0.0056(11) -0.0052(12)
C8 0.0734(17) 0.0713(17) 0.0549(15) -0.0199(13) 0.0098(12) -0.0106(13)
C9 0.0611(16) 0.0536(15) 0.0829(19) -0.0165(14) 0.0135(13) -0.0064(12)
C10 0.0553(15) 0.0498(13) 0.0730(18) 0.0082(12) 0.0112(12) -0.0023(11)
C11 0.0388(12) 0.0545(13) 0.0510(13) 0.0020(11) 0.0057(9) -0.0065(10)
C12 0.0481(13) 0.0474(12) 0.0534(14) 0.0050(10) 0.0171(10) 0.0101(10)
C13 0.0602(15) 0.0520(13) 0.0487(14) 0.0002(11) 0.0132(10) 0.0085(11)
C14 0.0601(14) 0.0613(14) 0.0495(14) 0.0116(12) 0.0111(11) 0.0112(12)
C15 0.0539(14) 0.0508(13) 0.0637(16) 0.0071(12) 0.0087(11) 0.0062(11)
C16 0.0519(14) 0.0548(14) 0.0576(15) -0.0056(12) 0.0048(10) 0.0069(11)
C17 0.0420(12) 0.0590(14) 0.0470(13) 0.0035(11) 0.0098(9) 0.0130(10)
C18 0.0720(16) 0.0477(13) 0.0651(15) 0.0054(11) 0.0329(12) 0.0019(11)
C19 0.0702(16) 0.0550(14) 0.0761(17) 0.0057(12) 0.0369(13) 0.0028(12)
C20 0.0766(16) 0.0496(13) 0.0562(15) 0.0048(11) 0.0294(12) 0.0064(12)
C21 0.0562(14) 0.0779(16) 0.0512(14) 0.0110(12) 0.0077(11) -0.0068(12)
C22 0.117(3) 0.0611(17) 0.142(3) -0.0333(19) 0.032(2) -0.0055(17)
C23 0.102(2) 0.0568(15) 0.092(2) 0.0119(15) 0.0083(16) 0.0001(15)
C24 0.0651(16) 0.0831(17) 0.0518(15) 0.0076(13) 0.0113(12) 0.0125(13)

loop_
_atom_type_symbol
_atom_type_description
_atom_type_scat_dispersion_real
_atom_type_scat_dispersion_imag
_atom_type_scat_source
C C 0.0033 0.0016 'International Tables Vol C Tables 4.2.6.8 and 6.1.1.4'
H H 0.0000 0.0000 'International Tables Vol C Tables 4.2.6.8 and 6.1.1.4'
O O 0.0106 0.0060 'International Tables Vol C Tables 4.2.6.8 and 6.1.1.4'

loop_
_geom_angle_atom_site_label_1
_geom_angle_atom_site_label_2
_geom_angle_atom_site_label_3
_geom_angle
_geom_angle_site_symmetry_1
_geom_angle_site_symmetry_3
_geom_angle_publ_flag
O1 C1 C4 120.3(2) . . ?
O1 C1 C2 120.2(2) . . ?
C4 C1 C2 119.5(2) . . ?
C3 C2 C1 117.6(2) . . ?
C3 C2 C18 124.0(2) . . ?
C1 C2 C18 118.38(19) . . ?
C2 C3 C12 128.6(2) . . ?
C2 C3 H3 115.7 . . ?
C12 C3 H3 115.7 . . ?
C5 C4 C1 117.7(2) . . ?
C5 C4 C20 124.33(19) . . ?
C1 C4 C20 117.92(18) . . ?
C4 C5 C6 128.9(2) . . ?
C4 C5 H5 115.6 . . ?
C6 C5 H5 115.6 . . ?
C7 C6 C11 117.9(2) . . ?
C7 C6 C5 121.40(19) . . ?
C11 C6 C5 120.50(19) . . ?
C8 C7 C6 121.7(2) . . ?
C8 C7 H7 119.1 . . ?
C6 C7 H7 119.1 . . ?
C7 C8 C9 120.3(2) . . ?
C7 C8 H8 119.9 . . ?
C9 C8 H8 119.9 . . ?
C10 C9 C8 118.2(2) . . ?
C10 C9 C22 120.7(3) . . ?
C8 C9 C22 121.1(3) . . ?
C9 C10 C11 123.0(2) . . ?
C9 C10 H10 118.5 . . ?
C11 C10 H10 118.5 . . ?
C10 C11 C6 118.8(2) . . ?
C10 C11 C21 119.9(2) . . ?
C6 C11 C21 121.26(19) . . ?
C13 C12 C17 118.66(19) . . ?
C13 C12 C3 121.5(2) . . ?
C17 C12 C3 119.8(2) . . ?
C14 C13 C12 121.4(2) . . ?
C14 C13 H13 119.3 . . ?
C12 C13 H13 119.3 . . ?
C13 C14 C15 120.7(2) . . ?
C13 C14 H14 119.7 . . ?
C15 C14 H14 119.7 . . ?
C16 C15 C14 117.5(2) . . ?
C16 C15 C23 120.2(2) . . ?
C14 C15 C23 122.2(2) . . ?
C15 C16 C17 123.8(2) . . ?
C15 C16 H16 118.1 . . ?
C17 C16 H16 118.1 . . ?
C16 C17 C12 117.9(2) . . ?
C16 C17 C24 119.9(2) . . ?
C12 C17 C24 122.15(19) . . ?
C2 C18 C19 111.35(18) . . ?
C2 C18 H18A 109.4 . . ?
C19 C18 H18A 109.4 . . ?
C2 C18 H18B 109.4 . . ?
C19 C18 H18B 109.4 . . ?
H18A C18 H18B 108.0 . . ?
C20 C19 C18 109.6(2) . . ?
C20 C19 H19A 109.8 . . ?
C18 C19 H19A 109.8 . . ?
C20 C19 H19B 109.8 . . ?
C18 C19 H19B 109.8 . . ?
H19A C19 H19B 108.2 . . ?
C4 C20 C19 112.02(18) . . ?
C4 C20 H20A 109.2 . . ?
C19 C20 H20A 109.2 . . ?
C4 C20 H20B 109.2 . . ?
C19 C20 H20B 109.2 . . ?
H20A C20 H20B 107.9 . . ?
C11 C21 H21A 109.5 . . ?
C11 C21 H21B 109.5 . . ?
H21A C21 H21B 109.5 . . ?
C11 C21 H21C 109.5 . . ?
H21A C21 H21C 109.5 . . ?
H21B C21 H21C 109.5 . . ?
C9 C22 H22A 109.5 . . ?
C9 C22 H22B 109.5 . . ?
H22A C22 H22B 109.5 . . ?
C9 C22 H22C 109.5 . . ?
H22A C22 H22C 109.5 . . ?
H22B C22 H22C 109.5 . . ?
C15 C23 H23A 109.5 . . ?
C15 C23 H23B 109.5 . . ?
H23A C23 H23B 109.5 . . ?
C15 C23 H23C 109.5 . . ?
H23A C23 H23C 109.5 . . ?
H23B C23 H23C 109.5 . . ?
C17 C24 H24A 109.5 . . ?
C17 C24 H24B 109.5 . . ?
H24A C24 H24B 109.5 . . ?
C17 C24 H24C 109.5 . . ?
H24A C24 H24C 109.5 . . ?
H24B C24 H24C 109.5 . . ?

loop_
_geom_bond_atom_site_label_1
_geom_bond_atom_site_label_2
_geom_bond_distance
_geom_bond_site_symmetry_2
_geom_bond_publ_flag
O1 C1 1.223(3) . ?
C1 C4 1.491(3) . ?
C1 C2 1.493(3) . ?
C2 C3 1.328(3) . ?
C2 C18 1.501(3) . ?
C3 C12 1.471(3) . ?
C3 H3 0.9300 . ?
C4 C5 1.330(3) . ?
C4 C20 1.501(3) . ?
C5 C6 1.463(3) . ?
C5 H5 0.9300 . ?
C6 C7 1.395(3) . ?
C6 C11 1.404(3) . ?
C7 C8 1.373(3) . ?
C7 H7 0.9300 . ?
C8 C9 1.384(3) . ?
C8 H8 0.9300 . ?
C9 C10 1.368(3) . ?
C9 C22 1.515(3) . ?
C10 C11 1.382(3) . ?
C10 H10 0.9300 . ?
C11 C21 1.496(3) . ?
C12 C13 1.390(3) . ?
C12 C17 1.402(3) . ?
C13 C14 1.379(3) . ?
C13 H13 0.9300 . ?
C14 C15 1.381(3) . ?
C14 H14 0.9300 . ?
C15 C16 1.373(3) . ?
C15 C23 1.503(3) . ?
C16 C17 1.386(3) . ?
C16 H16 0.9300 . ?
C17 C24 1.496(3) . ?
C18 C19 1.514(3) . ?
C18 H18A 0.9700 . ?
C18 H18B 0.9700 . ?
C19 C20 1.508(3) . ?
C19 H19A 0.9700 . ?
C19 H19B 0.9700 . ?
C20 H20A 0.9700 . ?
C20 H20B 0.9700 . ?
C21 H21A 0.9600 . ?
C21 H21B 0.9600 . ?
C21 H21C 0.9600 . ?
C22 H22A 0.9600 . ?
C22 H22B 0.9600 . ?
C22 H22C 0.9600 . ?
C23 H23A 0.9600 . ?
C23 H23B 0.9600 . ?
C23 H23C 0.9600 . ?
C24 H24A 0.9600 . ?
C24 H24B 0.9600 . ?
C24 H24C 0.9600 . ?

loop_
_geom_torsion_atom_site_label_1
_geom_torsion_atom_site_label_2
_geom_torsion_atom_site_label_3
_geom_torsion_atom_site_label_4
_geom_torsion
_geom_torsion_site_symmetry_1
_geom_torsion_site_symmetry_2
_geom_torsion_site_symmetry_3
_geom_torsion_site_symmetry_4
_geom_torsion_publ_flag
O1 C1 C2 C3 1.4(5) . . . . ?
C4 C1 C2 C3 179.8(2) . . . . ?
O1 C1 C2 C18 178.7(3) . . . . ?
C4 C1 C2 C18 -2.9(4) . . . . ?
C1 C2 C3 C12 -179.7(2) . . . . ?
C18 C2 C3 C12 3.2(4) . . . . ?
O1 C1 C4 C5 0.2(4) . . . . ?
C2 C1 C4 C5 -178.2(2) . . . . ?
O1 C1 C4 C20 -178.4(3) . . . . ?
C2 C1 C4 C20 3.2(4) . . . . ?
C1 C4 C5 C6 174.6(2) . . . . ?
C20 C4 C5 C6 -6.9(4) . . . . ?
C4 C5 C6 C7 -42.0(4) . . . . ?
C4 C5 C6 C11 142.9(2) . . . . ?
C11 C6 C7 C8 0.7(3) . . . . ?
C5 C6 C7 C8 -174.5(2) . . . . ?
C6 C7 C8 C9 -0.5(4) . . . . ?
C7 C8 C9 C10 -0.2(4) . . . . ?
C7 C8 C9 C22 179.2(2) . . . . ?
C8 C9 C10 C11 0.6(4) . . . . ?
C22 C9 C10 C11 -178.8(2) . . . . ?
C9 C10 C11 C6 -0.4(3) . . . . ?
C9 C10 C11 C21 -179.8(2) . . . . ?
C7 C6 C11 C10 -0.2(3) . . . . ?
C5 C6 C11 C10 175.01(19) . . . . ?
C7 C6 C11 C21 179.09(19) . . . . ?
C5 C6 C11 C21 -5.6(3) . . . . ?
C2 C3 C12 C13 45.9(4) . . . . ?
C2 C3 C12 C17 -136.2(3) . . . . ?
C17 C12 C13 C14 1.2(3) . . . . ?
C3 C12 C13 C14 179.1(2) . . . . ?
C12 C13 C14 C15 0.0(3) . . . . ?
C13 C14 C15 C16 -0.7(3) . . . . ?
C13 C14 C15 C23 177.8(2) . . . . ?
C14 C15 C16 C17 0.3(3) . . . . ?
C23 C15 C16 C17 -178.2(2) . . . . ?
C15 C16 C17 C12 0.9(3) . . . . ?
C15 C16 C17 C24 179.4(2) . . . . ?
C13 C12 C17 C16 -1.6(3) . . . . ?
C3 C12 C17 C16 -179.54(19) . . . . ?
C13 C12 C17 C24 179.89(19) . . . . ?
C3 C12 C17 C24 1.9(3) . . . . ?
C3 C2 C18 C19 148.4(2) . . . . ?
C1 C2 C18 C19 -28.7(3) . . . . ?
C2 C18 C19 C20 60.2(3) . . . . ?
C5 C4 C20 C19 -150.1(2) . . . . ?
C1 C4 C20 C19 28.4(3) . . . . ?
C18 C19 C20 C4 -60.3(3) . . . . ?

loop_
_cod_related_entry_id
_cod_related_entry_database
_cod_related_entry_code
1 ChemSpider 24667552
